data_7715851
loop_
_publ_author_name
'Bento, Marcos A.'
'Gomes, Tiago'
'Martins, Frederico F.'
'Gil, Adri&#xe0;'
'Ferreira, Liliana P.'
'Barroso, S&#xf3;nia'
'Gomes, Clara S. B.'
'Garcia, Yann'
'Martinho, Paulo N.'

_publ_section_title
;
 The role of intermolecular interactions in
 [Fe(X-salEen)<sub>2</sub>]ClO<sub>4</sub> spin crossover complexes.
;
_journal_issue 20
_journal_name_full 'Dalton transactions (Cambridge, England : 2003)'
_journal_page_first 8791
_journal_page_last 8802
_journal_paper_doi 10.1039/d4dt00400k
_journal_volume 53
_journal_year 2024
_chemical_formula_sum 'C22 H28 Cl3 Fe N4 O6'
_chemical_formula_weight 606.68
_space_group_crystal_system monoclinic
_space_group_IT_number 14
_space_group_name_Hall '-P 2ybc'
_space_group_name_H-M_alt 'P 1 21/c 1'
_atom_sites_solution_hydrogens mixed
_audit_creation_method SHELXL-2018/3
_audit_update_record
;
2023-11-25 deposited with the CCDC.	2024-04-26 downloaded from the CCDC.
;
_cell_angle_alpha 90
_cell_angle_beta 103.748(4)
_cell_angle_gamma 90
_cell_formula_units_Z 4
_cell_length_a 9.9911(10)
_cell_length_b 23.030(2)
_cell_length_c 12.0882(11)
_cell_measurement_reflns_used 9422
_cell_measurement_temperature 293(2)
_cell_measurement_theta_max 28.01
_cell_measurement_theta_min 2.28
_cell_volume 2701.7(4)
_computing_cell_refinement 'Bruker SAINT'
_computing_data_collection 'Bruker APEX2'
_computing_data_reduction 'Bruker SAINT'
_computing_molecular_graphics 'Bruker SHELXTL'
_computing_publication_material 'Bruker SHELXTL'
_computing_structure_refinement 'SHELXL-2018/3 (Sheldrick, 2018)'
_computing_structure_solution 'SHELXS-97 (Sheldrick 2008)'
_diffrn_ambient_temperature 293(2)
_diffrn_measured_fraction_theta_full 0.999
_diffrn_measured_fraction_theta_max 0.999
_diffrn_measurement_device_type 'Bruker APEX-II CCD'
_diffrn_measurement_method '\f and \w scans'
_diffrn_radiation_type MoK\a
_diffrn_radiation_wavelength 0.71073
_diffrn_reflns_av_R_equivalents 0.2596
_diffrn_reflns_av_unetI/netI 0.1653
_diffrn_reflns_Laue_measured_fraction_full 0.999
_diffrn_reflns_Laue_measured_fraction_max 0.999
_diffrn_reflns_limit_h_max 13
_diffrn_reflns_limit_h_min -13
_diffrn_reflns_limit_k_max 30
_diffrn_reflns_limit_k_min -30
_diffrn_reflns_limit_l_max 16
_diffrn_reflns_limit_l_min -16
_diffrn_reflns_number 136496
_diffrn_reflns_point_group_measured_fraction_full 0.999
_diffrn_reflns_point_group_measured_fraction_max 0.999
_diffrn_reflns_theta_full 25.242
_diffrn_reflns_theta_max 28.290
_diffrn_reflns_theta_min 2.477
_exptl_absorpt_coefficient_mu 0.898
_exptl_absorpt_correction_type none
_exptl_crystal_colour black
_exptl_crystal_density_diffrn 1.491
_exptl_crystal_description block
_exptl_crystal_F_000 1252
_exptl_crystal_size_max 0.400
_exptl_crystal_size_mid 0.300
_exptl_crystal_size_min 0.300
_refine_diff_density_max 0.843
_refine_diff_density_min -0.624
_refine_diff_density_rms 0.190
_refine_ls_extinction_method none
_refine_ls_goodness_of_fit_ref 1.026
_refine_ls_hydrogen_treatment mixed
_refine_ls_matrix_type full
_refine_ls_number_parameters 333
_refine_ls_number_reflns 6714
_refine_ls_number_restraints 0
_refine_ls_restrained_S_all 1.026
_refine_ls_R_factor_all 0.1431
_refine_ls_R_factor_gt 0.0623
_refine_ls_shift/su_max 0.001
_refine_ls_shift/su_mean 0.000
_refine_ls_structure_factor_coef Fsqd
_refine_ls_weighting_details 'w=1/[\s^2^(Fo^2^)+(0.0920P)^2^] where P=(Fo^2^+2Fc^2^)/3'
_refine_ls_weighting_scheme calc
_refine_ls_wR_factor_gt 0.1458
_refine_ls_wR_factor_ref 0.1553
_reflns_Friedel_coverage 0.000
_reflns_number_gt 4323
_reflns_number_total 6714
_reflns_threshold_expression 'I > 2\s(I)'
_cod_data_source_file d4dt00400k2.cif
_cod_data_source_block 2_300K
_cod_depositor_comments 'Adding full bibliography for 7715850--7715853.cif.'
_cod_original_cell_volume 2701.8(5)
_cod_original_sg_symbol_H-M 'P 21/c'
_cod_database_code 7715851
_shelx_shelxl_version_number 2018/3
_shelx_space_group_comment
;
The symmetry employed for this shelxl refinement is uniquely defined
by the following loop, which should always be used as a source of
symmetry information in preference to the above space-group names.
They are only intended as comments.
;
_shelx_estimated_absorpt_t_min 0.715
_shelx_estimated_absorpt_t_max 0.774

loop_
_space_group_symop_operation_xyz
'x, y, z'
'-x, y+1/2, -z+1/2'
'-x, -y, -z'
'x, -y-1/2, z-1/2'

loop_
_atom_site_label
_atom_site_type_symbol
_atom_site_fract_x
_atom_site_fract_y
_atom_site_fract_z
_atom_site_U_iso_or_equiv
_atom_site_adp_type
_atom_site_occupancy
_atom_site_site_symmetry_order
_atom_site_calc_flag
_atom_site_refinement_flags_posn
_atom_site_refinement_flags_adp
_atom_site_refinement_flags_occupancy
_atom_site_disorder_assembly
_atom_site_disorder_group
Fe1 Fe 0.72027(4) 0.62621(2) 0.74867(3) 0.03382(13) Uani 1 1 d . . . . .
Cl1 Cl 0.17029(10) 0.51663(4) 0.99833(8) 0.0647(3) Uani 1 1 d . . . . .
Cl3 Cl 0.75081(13) 0.60594(5) 0.33857(7) 0.0749(3) Uani 1 1 d . . . . .
Cl2 Cl 1.22737(12) 0.76657(5) 1.21052(8) 0.0762(3) Uani 1 1 d . . . . .
O2 O 0.8498(2) 0.61627(9) 0.89104(15) 0.0433(5) Uani 1 1 d . . . . .
O1 O 0.5699(2) 0.64742(9) 0.81308(17) 0.0450(5) Uani 1 1 d . . . . .
N3 N 0.8058(2) 0.70911(10) 0.74162(17) 0.0350(5) Uani 1 1 d . . . . .
N4 N 0.5991(3) 0.65825(12) 0.5828(2) 0.0433(6) Uani 1 1 d . . . . .
N2 N 0.8632(2) 0.58110(11) 0.6613(2) 0.0404(5) Uani 1 1 d . . . . .
C18 C 0.8960(3) 0.73382(13) 0.8198(2) 0.0361(6) Uani 1 1 d . . . . .
H18 H 0.923026 0.771136 0.805175 0.043 Uiso 1 1 calc R U . . .
N1 N 0.6410(3) 0.54167(11) 0.73270(19) 0.0407(5) Uani 1 1 d . . . . .
C12 C 0.9288(3) 0.65250(12) 0.9617(2) 0.0356(6) Uani 1 1 d . . . . .
C17 C 0.9601(3) 0.70869(12) 0.9294(2) 0.0349(6) Uani 1 1 d . . . . .
C5 C 0.3723(3) 0.52564(14) 0.8870(2) 0.0427(7) Uani 1 1 d . . . . .
H5 H 0.363099 0.485645 0.877477 0.051 Uiso 1 1 calc R U . . .
C2 C 0.4004(3) 0.64440(14) 0.9181(2) 0.0436(7) Uani 1 1 d . . . . .
H2 H 0.408422 0.684337 0.929133 0.052 Uiso 1 1 calc R U . . .
C1 C 0.4843(3) 0.61624(12) 0.8563(2) 0.0362(6) Uani 1 1 d . . . . .
C3 C 0.3066(3) 0.61404(15) 0.9627(2) 0.0474(7) Uani 1 1 d . . . . .
H3 H 0.253202 0.633338 1.004452 0.057 Uiso 1 1 calc R U . . .
C16 C 1.0533(3) 0.74368(14) 1.0076(2) 0.0430(6) Uani 1 1 d . . . . .
H16 H 1.075331 0.780595 0.986199 0.052 Uiso 1 1 calc R U . . .
C14 C 1.0746(3) 0.66941(14) 1.1499(2) 0.0468(7) Uani 1 1 d . . . . .
H14 H 1.110726 0.657011 1.224269 0.056 Uiso 1 1 calc R U . . .
O5 O 0.7017(4) 0.56206(15) 0.4004(2) 0.1067(13) Uani 1 1 d . . . . .
C15 C 1.1114(3) 0.72357(15) 1.1147(2) 0.0476(7) Uani 1 1 d . . . . .
C6 C 0.4689(3) 0.55582(12) 0.8413(2) 0.0368(6) Uani 1 1 d . . . . .
C13 C 0.9850(3) 0.63437(13) 1.0749(2) 0.0418(7) Uani 1 1 d . . . . .
H13 H 0.961031 0.598297 1.098884 0.050 Uiso 1 1 calc R U . . .
C4 C 0.2920(3) 0.55484(14) 0.9453(2) 0.0429(7) Uani 1 1 d . . . . .
C7 C 0.5493(3) 0.52189(13) 0.7797(2) 0.0414(6) Uani 1 1 d . . . . .
H7 H 0.532405 0.482158 0.773927 0.050 Uiso 1 1 calc R U . . .
C9 C 0.8604(4) 0.51898(15) 0.6933(3) 0.0533(8) Uani 1 1 d . . . . .
H9A H 0.907355 0.513793 0.772661 0.064 Uiso 1 1 calc R U . . .
H9B H 0.907229 0.495713 0.647147 0.064 Uiso 1 1 calc R U . . .
C19 C 0.7494(3) 0.74146(15) 0.6363(2) 0.0495(8) Uani 1 1 d . . . . .
H19A H 0.802998 0.733569 0.580805 0.059 Uiso 1 1 calc R U . . .
H19B H 0.752880 0.782837 0.651713 0.059 Uiso 1 1 calc R U . . .
C21 C 0.4576(4) 0.63385(18) 0.5504(3) 0.0597(9) Uani 1 1 d . . . . .
H21A H 0.411029 0.642759 0.610178 0.072 Uiso 1 1 calc R U . . .
H21B H 0.464118 0.591929 0.545965 0.072 Uiso 1 1 calc R U . . .
C20 C 0.6024(4) 0.72237(15) 0.5909(3) 0.0534(8) Uani 1 1 d . . . . .
H20A H 0.546213 0.735304 0.641486 0.064 Uiso 1 1 calc R U . . .
H20B H 0.565799 0.739290 0.516392 0.064 Uiso 1 1 calc R U . . .
C10 C 1.0053(3) 0.60554(17) 0.6853(3) 0.0551(8) Uani 1 1 d . . . . .
H10A H 1.046043 0.602359 0.766347 0.066 Uiso 1 1 calc R U . . .
H10B H 0.999377 0.646508 0.666122 0.066 Uiso 1 1 calc R U . . .
C8 C 0.7134(4) 0.50014(16) 0.6743(3) 0.0603(9) Uani 1 1 d . . . . .
H8A H 0.670341 0.499424 0.593480 0.072 Uiso 1 1 calc R U . . .
H8B H 0.708670 0.461388 0.704660 0.072 Uiso 1 1 calc R U . . .
O6 O 0.6545(7) 0.6169(2) 0.2388(4) 0.168(2) Uani 1 1 d . . . . .
C11 C 1.0998(4) 0.5763(2) 0.6213(4) 0.0779(12) Uani 1 1 d . . . . .
H11A H 1.188861 0.594416 0.641160 0.117 Uiso 1 1 calc R U . . .
H11B H 1.108561 0.535939 0.641220 0.117 Uiso 1 1 calc R U . . .
H11C H 1.061828 0.580152 0.540851 0.117 Uiso 1 1 calc R U . . .
O4 O 0.8692(6) 0.5866(3) 0.3063(5) 0.176(2) Uani 1 1 d . . . . .
C22 C 0.3704(5) 0.6561(2) 0.4381(3) 0.0828(13) Uani 1 1 d . . . . .
H22A H 0.280917 0.638404 0.423427 0.124 Uiso 1 1 calc R U . . .
H22B H 0.360889 0.697526 0.442146 0.124 Uiso 1 1 calc R U . . .
H22C H 0.414061 0.646616 0.377832 0.124 Uiso 1 1 calc R U . . .
O3 O 0.7818(6) 0.65387(17) 0.4089(3) 0.1439(19) Uani 1 1 d . . . . .
H24 H 0.644(4) 0.6518(16) 0.527(3) 0.059(10) Uiso 1 1 d . . . . .
H23 H 0.824(3) 0.5816(14) 0.588(3) 0.042(8) Uiso 1 1 d . . . . .

loop_
_atom_site_aniso_label
_atom_site_aniso_U_11
_atom_site_aniso_U_22
_atom_site_aniso_U_33
_atom_site_aniso_U_23
_atom_site_aniso_U_13
_atom_site_aniso_U_12
Fe1 0.0339(2) 0.0307(2) 0.03782(19) -0.00100(15) 0.01028(15) -0.00457(17)
Cl1 0.0596(5) 0.0623(6) 0.0826(5) 0.0158(4) 0.0375(5) -0.0081(4)
Cl3 0.1137(9) 0.0699(7) 0.0451(4) -0.0066(4) 0.0270(5) -0.0123(6)
Cl2 0.0749(7) 0.0688(7) 0.0669(5) -0.0118(5) -0.0189(5) -0.0103(6)
O2 0.0539(13) 0.0356(12) 0.0374(9) 0.0050(8) 0.0050(9) -0.0078(10)
O1 0.0479(12) 0.0312(11) 0.0633(11) -0.0030(9) 0.0280(10) -0.0040(9)
N3 0.0355(12) 0.0342(13) 0.0369(10) 0.0037(9) 0.0115(10) -0.0009(10)
N4 0.0381(13) 0.0475(16) 0.0416(11) 0.0017(11) 0.0040(11) 0.0020(12)
N2 0.0370(13) 0.0458(15) 0.0397(11) 0.0000(10) 0.0116(10) 0.0013(11)
C18 0.0390(15) 0.0327(14) 0.0395(12) 0.0032(10) 0.0150(11) -0.0015(12)
N1 0.0422(13) 0.0326(13) 0.0503(12) -0.0080(10) 0.0171(11) -0.0048(11)
C12 0.0396(14) 0.0353(15) 0.0350(11) -0.0004(10) 0.0151(11) 0.0028(12)
C17 0.0376(14) 0.0329(15) 0.0366(11) -0.0018(10) 0.0134(11) 0.0002(12)
C5 0.0394(16) 0.0346(16) 0.0536(15) 0.0069(12) 0.0102(13) -0.0018(13)
C2 0.0454(17) 0.0338(15) 0.0558(15) -0.0032(12) 0.0201(14) -0.0001(13)
C1 0.0310(13) 0.0363(15) 0.0403(12) 0.0008(10) 0.0063(11) -0.0024(12)
C3 0.0408(16) 0.055(2) 0.0511(15) 0.0034(13) 0.0198(14) 0.0045(15)
C16 0.0399(15) 0.0383(17) 0.0513(15) -0.0027(12) 0.0121(13) -0.0028(13)
C14 0.0533(19) 0.0490(19) 0.0361(13) -0.0009(12) 0.0066(13) 0.0073(15)
O5 0.163(4) 0.091(3) 0.0695(16) 0.0019(16) 0.035(2) -0.043(2)
C15 0.0433(17) 0.051(2) 0.0440(14) -0.0124(13) 0.0017(13) -0.0010(15)
C6 0.0351(14) 0.0337(15) 0.0423(12) 0.0021(11) 0.0105(12) -0.0019(12)
C13 0.0505(17) 0.0381(17) 0.0381(12) 0.0037(11) 0.0134(13) 0.0032(13)
C4 0.0338(14) 0.0469(18) 0.0482(14) 0.0127(13) 0.0101(12) -0.0050(13)
C7 0.0416(16) 0.0301(15) 0.0530(14) -0.0045(12) 0.0122(13) -0.0033(13)
C9 0.056(2) 0.0435(19) 0.0668(18) -0.0024(15) 0.0274(17) 0.0071(16)
C19 0.057(2) 0.0456(19) 0.0437(14) 0.0123(13) 0.0074(14) -0.0062(16)
C21 0.0400(18) 0.066(2) 0.0643(18) 0.0037(17) -0.0059(16) -0.0053(17)
C20 0.050(2) 0.049(2) 0.0538(17) 0.0102(14) -0.0008(15) 0.0070(16)
C10 0.0374(17) 0.063(2) 0.0666(19) -0.0050(16) 0.0159(15) -0.0015(16)
C8 0.070(2) 0.0415(19) 0.080(2) -0.0228(16) 0.040(2) -0.0100(17)
O6 0.235(6) 0.126(4) 0.107(3) 0.036(3) -0.031(3) -0.015(4)
C11 0.053(2) 0.085(3) 0.107(3) -0.007(2) 0.042(2) 0.001(2)
O4 0.194(5) 0.210(6) 0.167(4) 0.030(4) 0.126(4) 0.045(4)
C22 0.065(3) 0.082(3) 0.079(2) 0.005(2) -0.026(2) -0.002(2)
O3 0.247(5) 0.101(3) 0.112(2) -0.056(2) 0.098(3) -0.097(3)

loop_
_atom_type_symbol
_atom_type_description
_atom_type_scat_dispersion_real
_atom_type_scat_dispersion_imag
_atom_type_scat_source
C C 0.0033 0.0016 'International Tables Vol C Tables 4.2.6.8 and 6.1.1.4'
H H 0.0000 0.0000 'International Tables Vol C Tables 4.2.6.8 and 6.1.1.4'
Cl Cl 0.1484 0.1585 'International Tables Vol C Tables 4.2.6.8 and 6.1.1.4'
Fe Fe 0.3463 0.8444 'International Tables Vol C Tables 4.2.6.8 and 6.1.1.4'
N N 0.0061 0.0033 'International Tables Vol C Tables 4.2.6.8 and 6.1.1.4'
O O 0.0106 0.0060 'International Tables Vol C Tables 4.2.6.8 and 6.1.1.4'

loop_
_geom_angle_atom_site_label_1
_geom_angle_atom_site_label_2
_geom_angle_atom_site_label_3
_geom_angle
_geom_angle_site_symmetry_1
_geom_angle_site_symmetry_3
_geom_angle_publ_flag
O2 Fe1 O1 95.37(9) . . ?
O2 Fe1 N1 97.60(9) . . ?
O1 Fe1 N1 87.62(9) . . ?
O2 Fe1 N3 87.15(8) . . ?
O1 Fe1 N3 98.69(9) . . ?
N1 Fe1 N3 171.75(8) . . ?
O2 Fe1 N4 165.55(9) . . ?
O1 Fe1 N4 88.30(9) . . ?
N1 Fe1 N4 96.51(10) . . ?
N3 Fe1 N4 78.48(9) . . ?
O2 Fe1 N2 89.87(9) . . ?
O1 Fe1 N2 165.30(9) . . ?
N1 Fe1 N2 78.07(9) . . ?
N3 Fe1 N2 95.27(9) . . ?
N4 Fe1 N2 90.01(9) . . ?
O6 Cl3 O3 113.6(3) . . ?
O6 Cl3 O4 106.0(4) . . ?
O3 Cl3 O4 110.1(4) . . ?
O6 Cl3 O5 109.6(3) . . ?
O3 Cl3 O5 107.5(2) . . ?
O4 Cl3 O5 110.0(3) . . ?
C12 O2 Fe1 133.20(18) . . ?
C1 O1 Fe1 132.05(19) . . ?
C18 N3 C19 118.3(2) . . ?
C18 N3 Fe1 126.76(18) . . ?
C19 N3 Fe1 114.86(18) . . ?
C20 N4 C21 113.6(3) . . ?
C20 N4 Fe1 105.90(18) . . ?
C21 N4 Fe1 113.3(2) . . ?
C20 N4 H24 102(2) . . ?
C21 N4 H24 111(2) . . ?
Fe1 N4 H24 111(2) . . ?
C9 N2 C10 112.9(3) . . ?
C9 N2 Fe1 105.85(16) . . ?
C10 N2 Fe1 114.87(19) . . ?
C9 N2 H23 104(2) . . ?
C10 N2 H23 111(2) . . ?
Fe1 N2 H23 107(2) . . ?
N3 C18 C17 125.5(3) . . ?
N3 C18 H18 117.3 . . ?
C17 C18 H18 117.3 . . ?
C7 N1 C8 117.9(3) . . ?
C7 N1 Fe1 126.08(19) . . ?
C8 N1 Fe1 115.44(19) . . ?
O2 C12 C17 122.8(2) . . ?
O2 C12 C13 118.7(3) . . ?
C17 C12 C13 118.5(3) . . ?
C12 C17 C16 119.6(2) . . ?
C12 C17 C18 122.8(2) . . ?
C16 C17 C18 117.5(3) . . ?
C4 C5 C6 120.2(3) . . ?
C4 C5 H5 119.9 . . ?
C6 C5 H5 119.9 . . ?
C3 C2 C1 121.3(3) . . ?
C3 C2 H2 119.3 . . ?
C1 C2 H2 119.3 . . ?
O1 C1 C2 119.0(3) . . ?
O1 C1 C6 123.3(2) . . ?
C2 C1 C6 117.6(3) . . ?
C2 C3 C4 119.9(3) . . ?
C2 C3 H3 120.1 . . ?
C4 C3 H3 120.1 . . ?
C15 C16 C17 120.3(3) . . ?
C15 C16 H16 119.9 . . ?
C17 C16 H16 119.9 . . ?
C13 C14 C15 120.0(3) . . ?
C13 C14 H14 120.0 . . ?
C15 C14 H14 120.0 . . ?
C16 C15 C14 120.6(3) . . ?
C16 C15 Cl2 120.2(3) . . ?
C14 C15 Cl2 119.2(2) . . ?
C5 C6 C1 120.2(3) . . ?
C5 C6 C7 116.9(3) . . ?
C1 C6 C7 122.9(2) . . ?
C14 C13 C12 120.8(3) . . ?
C14 C13 H13 119.6 . . ?
C12 C13 H13 119.6 . . ?
C5 C4 C3 120.8(3) . . ?
C5 C4 Cl1 119.3(2) . . ?
C3 C4 Cl1 120.0(2) . . ?
N1 C7 C6 125.7(3) . . ?
N1 C7 H7 117.2 . . ?
C6 C7 H7 117.2 . . ?
N2 C9 C8 108.5(3) . . ?
N2 C9 H9A 110.0 . . ?
C8 C9 H9A 110.0 . . ?
N2 C9 H9B 110.0 . . ?
C8 C9 H9B 110.0 . . ?
H9A C9 H9B 108.4 . . ?
N3 C19 C20 108.0(2) . . ?
N3 C19 H19A 110.1 . . ?
C20 C19 H19A 110.1 . . ?
N3 C19 H19B 110.1 . . ?
C20 C19 H19B 110.1 . . ?
H19A C19 H19B 108.4 . . ?
N4 C21 C22 114.6(3) . . ?
N4 C21 H21A 108.6 . . ?
C22 C21 H21A 108.6 . . ?
N4 C21 H21B 108.6 . . ?
C22 C21 H21B 108.6 . . ?
H21A C21 H21B 107.6 . . ?
N4 C20 C19 108.7(3) . . ?
N4 C20 H20A 110.0 . . ?
C19 C20 H20A 110.0 . . ?
N4 C20 H20B 110.0 . . ?
C19 C20 H20B 110.0 . . ?
H20A C20 H20B 108.3 . . ?
N2 C10 C11 114.5(3) . . ?
N2 C10 H10A 108.6 . . ?
C11 C10 H10A 108.6 . . ?
N2 C10 H10B 108.6 . . ?
C11 C10 H10B 108.6 . . ?
H10A C10 H10B 107.6 . . ?
N1 C8 C9 108.3(3) . . ?
N1 C8 H8A 110.0 . . ?
C9 C8 H8A 110.0 . . ?
N1 C8 H8B 110.0 . . ?
C9 C8 H8B 110.0 . . ?
H8A C8 H8B 108.4 . . ?
C10 C11 H11A 109.5 . . ?
C10 C11 H11B 109.5 . . ?
H11A C11 H11B 109.5 . . ?
C10 C11 H11C 109.5 . . ?
H11A C11 H11C 109.5 . . ?
H11B C11 H11C 109.5 . . ?
C21 C22 H22A 109.5 . . ?
C21 C22 H22B 109.5 . . ?
H22A C22 H22B 109.5 . . ?
C21 C22 H22C 109.5 . . ?
H22A C22 H22C 109.5 . . ?
H22B C22 H22C 109.5 . . ?

loop_
_geom_bond_atom_site_label_1
_geom_bond_atom_site_label_2
_geom_bond_distance
_geom_bond_site_symmetry_2
_geom_bond_publ_flag
Fe1 O2 1.905(2) . ?
Fe1 O1 1.913(2) . ?
Fe1 N1 2.094(2) . ?
Fe1 N3 2.102(2) . ?
Fe1 N4 2.209(2) . ?
Fe1 N2 2.225(2) . ?
Cl1 C4 1.742(3) . ?
Cl3 O6 1.375(4) . ?
Cl3 O3 1.383(3) . ?
Cl3 O4 1.403(5) . ?
Cl3 O5 1.413(3) . ?
Cl2 C15 1.740(3) . ?
O2 C12 1.315(3) . ?
O1 C1 1.316(3) . ?
N3 C18 1.274(3) . ?
N3 C19 1.467(3) . ?
N4 C20 1.480(4) . ?
N4 C21 1.485(4) . ?
N4 H24 0.91(3) . ?
N2 C9 1.484(4) . ?
N2 C10 1.490(4) . ?
N2 H23 0.88(3) . ?
C18 C17 1.449(4) . ?
C18 H18 0.9300 . ?
N1 C7 1.272(4) . ?
N1 C8 1.475(4) . ?
C12 C17 1.408(4) . ?
C12 C13 1.413(4) . ?
C17 C16 1.411(4) . ?
C5 C4 1.364(4) . ?
C5 C6 1.405(4) . ?
C5 H5 0.9300 . ?
C2 C3 1.377(4) . ?
C2 C1 1.407(4) . ?
C2 H2 0.9300 . ?
C1 C6 1.407(4) . ?
C3 C4 1.382(5) . ?
C3 H3 0.9300 . ?
C16 C15 1.367(4) . ?
C16 H16 0.9300 . ?
C14 C13 1.375(4) . ?
C14 C15 1.396(5) . ?
C14 H14 0.9300 . ?
C6 C7 1.447(4) . ?
C13 H13 0.9300 . ?
C7 H7 0.9300 . ?
C9 C8 1.497(5) . ?
C9 H9A 0.9700 . ?
C9 H9B 0.9700 . ?
C19 C20 1.506(5) . ?
C19 H19A 0.9700 . ?
C19 H19B 0.9700 . ?
C21 C22 1.518(5) . ?
C21 H21A 0.9700 . ?
C21 H21B 0.9700 . ?
C20 H20A 0.9700 . ?
C20 H20B 0.9700 . ?
C10 C11 1.513(5) . ?
C10 H10A 0.9700 . ?
C10 H10B 0.9700 . ?
C8 H8A 0.9700 . ?
C8 H8B 0.9700 . ?
C11 H11A 0.9600 . ?
C11 H11B 0.9600 . ?
C11 H11C 0.9600 . ?
C22 H22A 0.9600 . ?
C22 H22B 0.9600 . ?
C22 H22C 0.9600 . ?

loop_
_geom_torsion_atom_site_label_1
_geom_torsion_atom_site_label_2
_geom_torsion_atom_site_label_3
_geom_torsion_atom_site_label_4
_geom_torsion
_geom_torsion_site_symmetry_1
_geom_torsion_site_symmetry_2
_geom_torsion_site_symmetry_3
_geom_torsion_site_symmetry_4
_geom_torsion_publ_flag
C19 N3 C18 C17 178.7(3) . . . . ?
Fe1 N3 C18 C17 1.4(4) . . . . ?
Fe1 O2 C12 C17 -17.6(4) . . . . ?
Fe1 O2 C12 C13 162.4(2) . . . . ?
O2 C12 C17 C16 -175.6(3) . . . . ?
C13 C12 C17 C16 4.3(4) . . . . ?
O2 C12 C17 C18 7.0(4) . . . . ?
C13 C12 C17 C18 -173.0(2) . . . . ?
N3 C18 C17 C12 0.4(4) . . . . ?
N3 C18 C17 C16 -177.0(3) . . . . ?
Fe1 O1 C1 C2 167.5(2) . . . . ?
Fe1 O1 C1 C6 -14.4(4) . . . . ?
C3 C2 C1 O1 178.4(3) . . . . ?
C3 C2 C1 C6 0.1(4) . . . . ?
C1 C2 C3 C4 -1.1(5) . . . . ?
C12 C17 C16 C15 -1.0(4) . . . . ?
C18 C17 C16 C15 176.5(3) . . . . ?
C17 C16 C15 C14 -3.0(4) . . . . ?
C17 C16 C15 Cl2 179.5(2) . . . . ?
C13 C14 C15 C16 3.6(5) . . . . ?
C13 C14 C15 Cl2 -178.9(2) . . . . ?
C4 C5 C6 C1 0.6(4) . . . . ?
C4 C5 C6 C7 -179.4(3) . . . . ?
O1 C1 C6 C5 -178.0(3) . . . . ?
C2 C1 C6 C5 0.1(4) . . . . ?
O1 C1 C6 C7 2.0(4) . . . . ?
C2 C1 C6 C7 -179.8(3) . . . . ?
C15 C14 C13 C12 -0.1(5) . . . . ?
O2 C12 C13 C14 176.2(3) . . . . ?
C17 C12 C13 C14 -3.8(4) . . . . ?
C6 C5 C4 C3 -1.6(4) . . . . ?
C6 C5 C4 Cl1 178.5(2) . . . . ?
C2 C3 C4 C5 1.9(5) . . . . ?
C2 C3 C4 Cl1 -178.3(2) . . . . ?
C8 N1 C7 C6 179.5(3) . . . . ?
Fe1 N1 C7 C6 8.6(4) . . . . ?
C5 C6 C7 N1 -180.0(3) . . . . ?
C1 C6 C7 N1 -0.1(5) . . . . ?
C10 N2 C9 C8 175.6(3) . . . . ?
Fe1 N2 C9 C8 49.2(3) . . . . ?
C18 N3 C19 C20 -148.1(3) . . . . ?
Fe1 N3 C19 C20 29.6(3) . . . . ?
C20 N4 C21 C22 57.7(4) . . . . ?
Fe1 N4 C21 C22 178.5(3) . . . . ?
C21 N4 C20 C19 173.9(2) . . . . ?
Fe1 N4 C20 C19 49.0(3) . . . . ?
N3 C19 C20 N4 -52.4(3) . . . . ?
C9 N2 C10 C11 61.2(4) . . . . ?
Fe1 N2 C10 C11 -177.3(3) . . . . ?
C7 N1 C8 C9 -143.5(3) . . . . ?
Fe1 N1 C8 C9 28.4(4) . . . . ?
N2 C9 C8 N1 -51.6(4) . . . . ?
